data_4304682
loop_
_publ_author_name
'Patrick L. Feng'
'Christopher C. Beedle'
'Changhyun Koo'
'Wolfgang Wernsdorfer'
'Motohiro Nakano'
'Stephen Hill'
'David N. Hendrickson'

_publ_contact_author_address
;
Department of Chemistry and Biochemistry
University of California-San Diego
La Jolla, CA 92092
USA
;
_publ_contact_author_email dhendrickson@ucsd.edu
_publ_contact_author_name 'David N. Hendrickson'
_publ_section_title
;
Heterometallic Integer-Spin Analogues of S=9/2 Mn4 Cubane Single-Molecule
Magnets
;
_journal_name_full 'Inorganic Chemistry'
_journal_page_first 3188
_journal_page_last 3204
_journal_paper_doi 10.1021/ic702241m
_journal_volume 47
_journal_year 2008
_chemical_formula_moiety 'C24 H27 Mn3 N12 Ni1 O10'
_chemical_formula_sum 'C24 H27 Mn3 N12 Ni O10'
_chemical_formula_weight 867.054
_space_group_IT_number 220
_symmetry_cell_setting cubic
_symmetry_space_group_name_Hall 'I -4bd 2c 3'
_symmetry_space_group_name_H-M 'I -4 3 d'
_atom_sites_solution_hydrogens geom
_atom_sites_solution_primary direct
_atom_sites_solution_secondary difmap
_cell_angle_alpha 90.00
_cell_angle_beta 90.00
_cell_angle_gamma 90.00
_cell_formula_units_Z 16
_cell_length_a 23.469(6)
_cell_length_b 23.469(6)
_cell_length_c 23.469(6)
_cell_measurement_reflns_used 1913
_cell_measurement_temperature 100(2)
_cell_measurement_theta_max 25.02
_cell_measurement_theta_min 2.13
_cell_volume 12927(6)
_computing_cell_refinement 'Bruker SMART'
_computing_data_collection 'Bruker SMART'
_computing_data_reduction 'Bruker SAINT'
_computing_molecular_graphics ORTEP32
_computing_publication_material WINGX
_computing_structure_refinement 'SHELXL-97 (Sheldrick, 1997)'
_computing_structure_solution 'SHELXL-97 (Sheldrick, 1997)'
_diffrn_ambient_temperature 293(2)
_diffrn_measured_fraction_theta_full 0.999
_diffrn_measured_fraction_theta_max 0.999
_diffrn_measurement_device_type 'CCD area detector'
_diffrn_measurement_method 'phi and omega scans'
_diffrn_radiation_monochromator graphite
_diffrn_radiation_source 'fine-focus sealed tube'
_diffrn_radiation_type MoK\a
_diffrn_radiation_wavelength 0.71073
_diffrn_reflns_av_R_equivalents 0.0717
_diffrn_reflns_av_sigmaI/netI 0.0733
_diffrn_reflns_limit_h_max 14
_diffrn_reflns_limit_h_min -27
_diffrn_reflns_limit_k_max 27
_diffrn_reflns_limit_k_min -26
_diffrn_reflns_limit_l_max 26
_diffrn_reflns_limit_l_min -18
_diffrn_reflns_number 14794
_diffrn_reflns_theta_full 25.00
_diffrn_reflns_theta_max 25.02
_diffrn_reflns_theta_min 2.13
_exptl_absorpt_coefficient_mu 1.793
_exptl_absorpt_correction_T_max 0.464
_exptl_absorpt_correction_T_min 0.446
_exptl_absorpt_correction_type multi-scan
_exptl_absorpt_process_details SADABS
_exptl_crystal_colour red
_exptl_crystal_density_diffrn 1.782
_exptl_crystal_density_method 'not measured'
_exptl_crystal_description block
_exptl_crystal_F_000 21024
_exptl_crystal_size_max 0.15
_exptl_crystal_size_mid 0.15
_exptl_crystal_size_min 0.15
_refine_diff_density_max 0.384
_refine_diff_density_min -0.329
_refine_diff_density_rms 0.062
_refine_ls_abs_structure_details 'Flack H D (1983), Acta Cryst. A39, 876-881'
_refine_ls_extinction_method none
_refine_ls_goodness_of_fit_ref 0.842
_refine_ls_hydrogen_treatment constr
_refine_ls_matrix_type full
_refine_ls_number_parameters 152
_refine_ls_number_reflns 1913
_refine_ls_number_restraints 0
_refine_ls_restrained_S_all 0.842
_refine_ls_R_factor_all 0.0459
_refine_ls_R_factor_gt 0.0320
_refine_ls_shift/su_max 0.114
_refine_ls_shift/su_mean 0.005
_refine_ls_structure_factor_coef Fsqd
_refine_ls_weighting_details 'calc w=1/[\s^2^(Fo^2^)+(0.0213P)^2^+0.0000P] where P=(Fo^2^+2Fc^2^)/3'
_refine_ls_weighting_scheme calc
_refine_ls_wR_factor_gt 0.0510
_refine_ls_wR_factor_ref 0.0538
_reflns_number_gt 1527
_reflns_number_total 1913
_reflns_threshold_expression >2sigma(I)
_cod_data_source_file ic702241m-file003_4.cif
_cod_data_source_block import
_cod_depositor_comments
;
The following automatic conversions were performed:
'_symmetry_cell_setting' value 'Cubic' changed to 'cubic' according to
'/home/saulius/struct/CIF-dictionaries/cif_core.dic' dictionary named
'cif_core.dic' version 2.4.1 from 2010-06-29.

Automatic conversion script
Id: cif_fix_enum 1527 2010-12-29 10:47:43Z saulius 
;
_cod_original_cell_volume 12926(6)
_cod_original_formula_sum 'C24 H27 Mn3 N12 Ni1 O10'
_cod_database_code 4304682

loop_
_symmetry_equiv_pos_as_xyz
'x, y, z'
'-x+1/2, -y, z+1/2'
'-x, y+1/2, -z+1/2'
'x+1/2, -y+1/2, -z'
'z, x, y'
'z+1/2, -x+1/2, -y'
'-z+1/2, -x, y+1/2'
'-z, x+1/2, -y+1/2'
'y, z, x'
'-y, z+1/2, -x+1/2'
'y+1/2, -z+1/2, -x'
'-y+1/2, -z, x+1/2'
'y+1/4, x+1/4, z+1/4'
'-y+1/4, -x+3/4, z+3/4'
'y+3/4, -x+1/4, -z+3/4'
'-y+3/4, x+3/4, -z+1/4'
'x+1/4, z+1/4, y+1/4'
'-x+3/4, z+3/4, -y+1/4'
'-x+1/4, -z+3/4, y+3/4'
'x+3/4, -z+1/4, -y+3/4'
'z+1/4, y+1/4, x+1/4'
'z+3/4, -y+1/4, -x+3/4'
'-z+3/4, y+3/4, -x+1/4'
'-z+1/4, -y+3/4, x+3/4'
'x+1/2, y+1/2, z+1/2'
'-x+1, -y+1/2, z+1'
'-x+1/2, y+1, -z+1'
'x+1, -y+1, -z+1/2'
'z+1/2, x+1/2, y+1/2'
'z+1, -x+1, -y+1/2'
'-z+1, -x+1/2, y+1'
'-z+1/2, x+1, -y+1'
'y+1/2, z+1/2, x+1/2'
'-y+1/2, z+1, -x+1'
'y+1, -z+1, -x+1/2'
'-y+1, -z+1/2, x+1'
'y+3/4, x+3/4, z+3/4'
'-y+3/4, -x+5/4, z+5/4'
'y+5/4, -x+3/4, -z+5/4'
'-y+5/4, x+5/4, -z+3/4'
'x+3/4, z+3/4, y+3/4'
'-x+5/4, z+5/4, -y+3/4'
'-x+3/4, -z+5/4, y+5/4'
'x+5/4, -z+3/4, -y+5/4'
'z+3/4, y+3/4, x+3/4'
'z+5/4, -y+3/4, -x+5/4'
'-z+5/4, y+5/4, -x+3/4'
'-z+3/4, -y+5/4, x+5/4'

loop_
_atom_site_label
_atom_site_type_symbol
_atom_site_fract_x
_atom_site_fract_y
_atom_site_fract_z
_atom_site_U_iso_or_equiv
_atom_site_adp_type
_atom_site_occupancy
_atom_site_symmetry_multiplicity
_atom_site_calc_flag
_atom_site_refinement_flags
_atom_site_disorder_assembly
_atom_site_disorder_group
Ni1 Ni 0.89867(2) 0.39867(2) 0.10133(2) 0.0162(2) Uani 1 3 d S . .
Mn1 Mn 0.85925(3) 0.36694(3) 0.22727(2) 0.01696(16) Uani 1 1 d . . .
O1 O 0.91985(10) 0.33496(11) 0.15734(11) 0.0163(6) Uani 1 1 d . . .
O4 O 0.81513(11) 0.31513(11) 0.18487(11) 0.0187(12) Uani 1 3 d S . .
O2 O 0.88482(12) 0.30782(11) 0.27801(11) 0.0197(7) Uani 1 1 d . . .
N2 N 0.92126(14) 0.23627(14) 0.09072(14) 0.0196(9) Uani 1 1 d . . .
O3 O 0.89450(12) 0.23307(11) 0.21862(11) 0.0196(7) Uani 1 1 d . . .
N1 N 0.97528(14) 0.42796(14) 0.13025(14) 0.0183(8) Uani 1 1 d . . .
C5 C 1.05420(18) 0.49101(18) 0.13434(19) 0.0271(12) Uani 1 1 d . . .
H5 H 1.0693 0.5268 0.1266 0.033 Uiso 1 1 calc R . .
N4 N 0.89879(17) 0.19716(17) 0.00114(16) 0.0376(10) Uani 1 1 d . . .
C3 C 1.06302(17) 0.39743(18) 0.17065(17) 0.0220(11) Uani 1 1 d . . .
H3 H 1.0845 0.3691 0.1882 0.026 Uiso 1 1 calc R . .
C2 C 1.00703(16) 0.38729(17) 0.15565(16) 0.0157(10) Uani 1 1 d . . .
C7 C 0.89680(17) 0.25574(18) 0.26648(19) 0.0222(11) Uani 1 1 d . . .
C6 C 0.99878(17) 0.47851(18) 0.12069(16) 0.0209(11) Uani 1 1 d . . .
H6 H 0.9766 0.5068 0.1039 0.025 Uiso 1 1 calc R . .
N3 N 0.90833(15) 0.21659(15) 0.04506(17) 0.0238(9) Uani 1 1 d . . .
C8 C 0.91545(19) 0.22089(17) 0.31690(18) 0.0372(13) Uani 1 1 d . . .
H8A H 0.8827 0.2104 0.3391 0.056 Uiso 1 1 calc R . .
H8B H 0.9410 0.2429 0.3400 0.056 Uiso 1 1 calc R . .
H8C H 0.9345 0.1871 0.3038 0.056 Uiso 1 1 calc R . .
C4 C 1.08670(18) 0.44978(18) 0.15948(18) 0.0276(12) Uani 1 1 d . . .
H4 H 1.1245 0.4571 0.1689 0.033 Uiso 1 1 calc R . .
C1 C 0.97913(15) 0.33059(16) 0.16441(17) 0.0204(10) Uani 1 1 d . . .
H1A H 0.9943 0.3034 0.1372 0.024 Uiso 1 1 calc R . .
H1B H 0.9875 0.3168 0.2025 0.024 Uiso 1 1 calc R . .

loop_
_atom_site_aniso_label
_atom_site_aniso_U_11
_atom_site_aniso_U_22
_atom_site_aniso_U_33
_atom_site_aniso_U_23
_atom_site_aniso_U_13
_atom_site_aniso_U_12
Ni1 0.0162(2) 0.0162(2) 0.0162(2) -0.0011(3) -0.0011(3) 0.0011(3)
Mn1 0.0194(4) 0.0164(4) 0.0151(4) -0.0011(3) -0.0020(3) 0.0015(3)
O1 0.0094(16) 0.0169(16) 0.0227(17) -0.0029(13) -0.0036(12) 0.0028(12)
O4 0.0187(12) 0.0187(12) 0.0187(12) -0.0003(14) -0.0003(14) 0.0003(14)
O2 0.0259(17) 0.0169(17) 0.0163(16) -0.0034(13) -0.0032(13) 0.0006(14)
N2 0.021(2) 0.024(2) 0.015(2) -0.0069(18) -0.0050(17) -0.0015(17)
O3 0.0220(17) 0.0154(16) 0.0215(18) -0.0037(14) -0.0015(14) 0.0025(13)
N1 0.020(2) 0.015(2) 0.020(2) -0.0020(17) 0.0022(17) 0.0003(17)
C5 0.029(3) 0.016(3) 0.036(3) 0.007(2) -0.005(2) -0.003(2)
N4 0.037(3) 0.048(3) 0.028(3) -0.017(2) -0.011(2) 0.005(2)
C3 0.015(3) 0.022(3) 0.029(3) 0.006(2) -0.008(2) -0.002(2)
C2 0.016(2) 0.016(2) 0.014(2) -0.001(2) -0.0004(19) -0.0004(19)
C7 0.019(3) 0.022(3) 0.026(3) -0.001(2) 0.000(2) 0.000(2)
C6 0.019(3) 0.018(3) 0.025(3) 0.000(2) -0.002(2) 0.000(2)
N3 0.018(2) 0.017(2) 0.036(3) -0.001(2) 0.003(2) 0.0051(18)
C8 0.060(4) 0.026(3) 0.026(3) 0.002(2) -0.011(3) 0.012(3)
C4 0.015(2) 0.032(3) 0.037(3) -0.001(3) -0.003(2) -0.002(2)
C1 0.013(2) 0.019(3) 0.030(3) 0.002(2) -0.002(2) 0.001(2)

loop_
_atom_type_symbol
_atom_type_description
_atom_type_scat_dispersion_real
_atom_type_scat_dispersion_imag
_atom_type_scat_source
C C 0.0033 0.0016 'International Tables Vol C Tables 4.2.6.8 and 6.1.1.4'
H H 0.0000 0.0000 'International Tables Vol C Tables 4.2.6.8 and 6.1.1.4'
N N 0.0061 0.0033 'International Tables Vol C Tables 4.2.6.8 and 6.1.1.4'
O O 0.0106 0.0060 'International Tables Vol C Tables 4.2.6.8 and 6.1.1.4'
Mn Mn 0.3368 0.7283 'International Tables Vol C Tables 4.2.6.8 and 6.1.1.4'
Ni Ni 0.3393 1.1124 'International Tables Vol C Tables 4.2.6.8 and 6.1.1.4'

loop_
_geom_angle_atom_site_label_1
_geom_angle_atom_site_label_2
_geom_angle_atom_site_label_3
_geom_angle
_geom_angle_site_symmetry_1
_geom_angle_site_symmetry_3
_geom_angle_publ_flag
N1 Ni1 N1 96.22(12) . 8_645 ?
N1 Ni1 N1 96.22(12) . 11_556 ?
N1 Ni1 N1 96.22(12) 8_645 11_556 ?
N1 Ni1 O1 103.91(11) . 8_645 ?
N1 Ni1 O1 79.57(11) 8_645 8_645 ?
N1 Ni1 O1 159.75(12) 11_556 8_645 ?
N1 Ni1 O1 79.57(11) . . ?
N1 Ni1 O1 159.75(12) 8_645 . ?
N1 Ni1 O1 103.91(11) 11_556 . ?
O1 Ni1 O1 82.23(11) 8_645 . ?
N1 Ni1 O1 159.75(12) . 11_556 ?
N1 Ni1 O1 103.91(11) 8_645 11_556 ?
N1 Ni1 O1 79.57(11) 11_556 11_556 ?
O1 Ni1 O1 82.23(11) 8_645 11_556 ?
O1 Ni1 O1 82.23(11) . 11_556 ?
O4 Mn1 O2 91.89(12) . . ?
O4 Mn1 N2 174.02(15) . 8_645 ?
O2 Mn1 N2 90.70(12) . 8_645 ?
O4 Mn1 O1 84.59(13) . 8_645 ?
O2 Mn1 O1 169.04(11) . 8_645 ?
N2 Mn1 O1 91.87(13) 8_645 8_645 ?
O4 Mn1 O3 87.46(10) . 8_645 ?
O2 Mn1 O3 102.36(10) . 8_645 ?
N2 Mn1 O3 97.25(12) 8_645 8_645 ?
O1 Mn1 O3 87.88(10) 8_645 8_645 ?
O4 Mn1 O1 75.63(11) . . ?
O2 Mn1 O1 90.77(10) . . ?
N2 Mn1 O1 98.95(11) 8_645 . ?
O1 Mn1 O1 78.30(13) 8_645 . ?
O3 Mn1 O1 158.97(9) 8_645 . ?
O4 Mn1 Mn1 36.95(7) . 8_645 ?
O2 Mn1 Mn1 128.48(8) . 8_645 ?
N2 Mn1 Mn1 140.82(10) 8_645 8_645 ?
O1 Mn1 Mn1 49.82(8) 8_645 8_645 ?
O3 Mn1 Mn1 76.26(7) 8_645 8_645 ?
O1 Mn1 Mn1 82.71(6) . 8_645 ?
O4 Mn1 Mn1 36.95(7) . 11_556 ?
O2 Mn1 Mn1 82.48(8) . 11_556 ?
N2 Mn1 Mn1 138.37(10) 8_645 11_556 ?
O1 Mn1 Mn1 88.54(7) 8_645 11_556 ?
O3 Mn1 Mn1 124.36(7) 8_645 11_556 ?
O1 Mn1 Mn1 40.58(6) . 11_556 ?
Mn1 Mn1 Mn1 60.0 8_645 11_556 ?
C1 O1 Mn1 126.7(2) . 11_556 ?
C1 O1 Ni1 111.6(2) . . ?
Mn1 O1 Ni1 105.24(10) 11_556 . ?
C1 O1 Mn1 123.5(2) . . ?
Mn1 O1 Mn1 89.60(10) 11_556 . ?
Ni1 O1 Mn1 94.00(9) . . ?
Mn1 O4 Mn1 106.09(14) . 8_645 ?
Mn1 O4 Mn1 106.09(14) . 11_556 ?
Mn1 O4 Mn1 106.09(14) 8_645 11_556 ?
C7 O2 Mn1 128.7(3) . . ?
N3 N2 Mn1 122.9(3) . 11_556 ?
C7 O3 Mn1 126.5(3) . 11_556 ?
C6 N1 C2 118.5(3) . . ?
C6 N1 Ni1 127.6(3) . . ?
C2 N1 Ni1 113.3(3) . . ?
C4 C5 C6 118.6(4) . . ?
C4 C3 C2 119.4(4) . . ?
N1 C2 C3 121.1(4) . . ?
N1 C2 C1 116.6(3) . . ?
C3 C2 C1 122.3(4) . . ?
O3 C7 O2 126.0(4) . . ?
O3 C7 C8 119.4(4) . . ?
O2 C7 C8 114.6(4) . . ?
N1 C6 C5 123.1(4) . . ?
N4 N3 N2 176.6(4) . . ?
C5 C4 C3 119.3(4) . . ?
O1 C1 C2 110.6(3) . . ?

loop_
_geom_bond_atom_site_label_1
_geom_bond_atom_site_label_2
_geom_bond_distance
_geom_bond_site_symmetry_2
_geom_bond_publ_flag
Ni1 N1 2.041(3) . ?
Ni1 N1 2.041(3) 8_645 ?
Ni1 N1 2.041(3) 11_556 ?
Ni1 O1 2.052(3) 8_645 ?
Ni1 O1 2.052(3) . ?
Ni1 O1 2.052(3) 11_556 ?
Mn1 O4 1.8817(19) . ?
Mn1 O2 1.924(3) . ?
Mn1 N2 1.933(3) 8_645 ?
Mn1 O1 1.956(3) 8_645 ?
Mn1 O3 2.150(3) 8_645 ?
Mn1 O1 2.298(3) . ?
Mn1 Mn1 3.0074(12) 8_645 ?
Mn1 Mn1 3.0074(12) 11_556 ?
O1 C1 1.405(4) . ?
O1 Mn1 1.956(3) 11_556 ?
O4 Mn1 1.8817(19) 8_645 ?
O4 Mn1 1.8817(19) 11_556 ?
O2 C7 1.283(5) . ?
N2 N3 1.206(4) . ?
N2 Mn1 1.933(3) 11_556 ?
O3 C7 1.244(5) . ?
O3 Mn1 2.150(3) 11_556 ?
N1 C6 1.327(5) . ?
N1 C2 1.350(5) . ?
C5 C4 1.366(5) . ?
C5 C6 1.371(5) . ?
N4 N3 1.149(4) . ?
C3 C4 1.374(5) . ?
C3 C2 1.381(5) . ?
C2 C1 1.497(5) . ?
C7 C8 1.503(5) . ?
